data_4116563
loop_
_publ_author_name
'Eva S. Schmidt'
'Alexander Jockisch'
'Hubert Schmidbaur'

_publ_contact_author
;
   Prof. Dr. H. Schmidbaur
   Anorganisch-chemisches Institut
   der Technischen Universit\"at M\"unchen
   Lichtenbergstra\"se 4
   D-85747 Garching
   Germany
;
_publ_contact_author_email H.Schmidbaur@lrz.tum.de
_publ_contact_author_fax '++49 89 2891-3125'
_publ_contact_author_phone '++49 89 2891-3130'
_publ_section_title
;
 A Carbene Analogue with Low-Valent Gallium as a Heteroatom in a
 quasi-Aromatic Imidazolate Anion
;
_journal_name_full 'Journal of the American Chemical Society'
_journal_page_first 9758
_journal_page_last 9759
_journal_paper_doi 10.1021/ja9928780
_journal_volume 121
_journal_year 1999
_chemical_formula_sum 'C30 H60 Ga K N2 O8'
_chemical_formula_weight 685.62
_chemical_name_systematic
; 
 ? 
;
_space_group_IT_number 2
_symmetry_cell_setting triclinic
_symmetry_space_group_name_Hall '-P 1'
_symmetry_space_group_name_H-M 'P -1'
_atom_sites_solution_hydrogens geom
_atom_sites_solution_primary direct
_atom_sites_solution_secondary difmap
_audit_creation_method SHELXL-97
_cell_angle_alpha 77.67(2)
_cell_angle_beta 69.64(2)
_cell_angle_gamma 88.51(2)
_cell_formula_units_Z 1
_cell_length_a 9.718(2)
_cell_length_b 10.116(2)
_cell_length_c 10.318(2)
_cell_measurement_reflns_used 25
_cell_measurement_temperature 143(2)
_cell_measurement_theta_max 16
_cell_measurement_theta_min 13
_cell_volume 927.7(4)
_computing_cell_refinement 'CAD4 Software (Enraf-Nonius 1989)'
_computing_data_collection 'CAD4 Software (Enraf-Nonius 1989)'
_computing_data_reduction 'SDP-PLUS (Enraf-Nonius 1988)'
_computing_molecular_graphics SHELXTL
_computing_publication_material 'local programs '
_computing_structure_refinement 'SHELXL-97 (Sheldrick, 1997)'
_computing_structure_solution 'SHELXS-97 (Sheldrick, 1997)'
_diffrn_ambient_temperature 143(2)
_diffrn_measured_fraction_theta_full 0.837
_diffrn_measured_fraction_theta_max 0.837
_diffrn_measurement_device_type 'Enraf-Nonius CAD4 '
_diffrn_radiation_monochromator graphite
_diffrn_radiation_source 'fine-focus sealed tube'
_diffrn_radiation_type MoK\a
_diffrn_radiation_wavelength 0.71073
_diffrn_reflns_av_R_equivalents 0.0347
_diffrn_reflns_av_sigmaI/netI 0.0472
_diffrn_reflns_limit_h_max 12
_diffrn_reflns_limit_h_min -12
_diffrn_reflns_limit_k_max 13
_diffrn_reflns_limit_k_min -13
_diffrn_reflns_limit_l_max 13
_diffrn_reflns_limit_l_min -14
_diffrn_reflns_number 8192
_diffrn_reflns_theta_full 28.99
_diffrn_reflns_theta_max 28.99
_diffrn_reflns_theta_min 2.16
_diffrn_standards_decay_% cadshel
_exptl_absorpt_coefficient_mu 0.898
_exptl_absorpt_correction_type no
_exptl_crystal_colour yellow
_exptl_crystal_density_diffrn 1.227
_exptl_crystal_description 'transparent block '
_exptl_crystal_F_000 368
_exptl_crystal_size_max 0.4
_exptl_crystal_size_mid 0.3
_exptl_crystal_size_min 0.3
_refine_diff_density_max 0.272
_refine_diff_density_min -0.421
_refine_diff_density_rms 0.047
_refine_ls_extinction_method none
_refine_ls_goodness_of_fit_ref 1.017
_refine_ls_hydrogen_treatment mixed
_refine_ls_matrix_type full
_refine_ls_number_parameters 315
_refine_ls_number_reflns 4122
_refine_ls_number_restraints 72
_refine_ls_restrained_S_all 1.013
_refine_ls_R_factor_all 0.0717
_refine_ls_R_factor_gt 0.0336
_refine_ls_shift/su_max 0.000
_refine_ls_shift/su_mean 0.000
_refine_ls_structure_factor_coef Fsqd
_refine_ls_weighting_details 'calc w=1/[\s^2^(Fo^2^)+(0.0445P)^2^+0.0719P] where P=(Fo^2^+2Fc^2^)/3'
_refine_ls_weighting_scheme calc
_refine_ls_wR_factor_gt 0.0751
_refine_ls_wR_factor_ref 0.0857
_reflns_number_gt 2838
_reflns_number_total 4122
_reflns_threshold_expression >2sigma(I)
_cod_data_source_file ja9928780_1.cif
_cod_data_source_block compound_3
_cod_original_cell_volume 927.7(3)
_cod_database_code 4116563

loop_
_symmetry_equiv_pos_as_xyz
'x, y, z'
'-x, -y, -z'

loop_
_atom_site_label
_atom_site_type_symbol
_atom_site_fract_x
_atom_site_fract_y
_atom_site_fract_z
_atom_site_U_iso_or_equiv
_atom_site_adp_type
_atom_site_occupancy
_atom_site_symmetry_multiplicity
_atom_site_calc_flag
_atom_site_refinement_flags
_atom_site_disorder_assembly
_atom_site_disorder_group
Ga Ga 0.46958(8) 0.06698(7) 0.11569(7) 0.02776(13) Uani 0.50 1 d PDU . .
N1 N 0.4203(10) 0.0632(9) -0.0548(9) 0.0240(6) Uani 0.50 1 d PDU . .
N2 N 0.4004(10) 0.0778(9) -0.0497(9) 0.0250(7) Uani 0.50 1 d PDU . .
C1 C 0.4974(8) -0.0278(6) -0.1294(6) 0.0268(9) Uani 0.50 1 d PDU . .
H1 H 0.484(4) -0.042(3) -0.218(4) 0.024(9) Uiso 0.50 1 d P . .
C2 C 0.4103(4) 0.1043(4) 0.0712(3) 0.0250(6) Uani 0.50 1 d PDU . .
H2 H 0.356(4) 0.162(3) 0.114(4) 0.021(8) Uiso 0.50 1 d P . .
C31 C 0.3228(4) 0.1464(5) -0.1151(7) 0.0311(7) Uani 0.50 1 d PDU A 1
C4 C 0.2485(5) 0.2425(4) -0.0172(4) 0.0565(10) Uani 0.54 1 d PDU A 1
H4A H 0.1883 0.3037 -0.0597 0.085 Uiso 0.54 1 calc PR A 1
H4B H 0.3239 0.2957 -0.0046 0.085 Uiso 0.54 1 calc PR A 1
H4C H 0.1859 0.1893 0.0750 0.085 Uiso 0.54 1 calc PR A 1
C5 C 0.4073(4) 0.2344(4) -0.2602(4) 0.0425(8) Uani 0.54 1 d PDU A 1
H5A H 0.3389 0.2900 -0.2963 0.064 Uiso 0.54 1 calc PR A 1
H5B H 0.4566 0.1764 -0.3257 0.064 Uiso 0.54 1 calc PR A 1
H5C H 0.4808 0.2935 -0.2519 0.064 Uiso 0.54 1 calc PR A 1
C6 C 0.2031(4) 0.0616(4) -0.1284(5) 0.0530(10) Uani 0.54 1 d PDU A 1
H6A H 0.1439 0.1209 -0.1738 0.079 Uiso 0.54 1 calc PR A 1
H6B H 0.1400 0.0134 -0.0339 0.079 Uiso 0.54 1 calc PR A 1
H6C H 0.2484 -0.0042 -0.1859 0.079 Uiso 0.54 1 calc PR A 1
C32 C 0.2993(4) 0.1546(5) -0.1102(7) 0.0315(7) Uani 0.50 1 d PDU A 2
C7 C 0.2983(6) 0.0998(5) -0.2377(5) 0.0540(11) Uani 0.46 1 d PU A 2
H7A H 0.3982 0.1072 -0.3073 0.081 Uiso 0.46 1 calc PR A 2
H7B H 0.2335 0.1527 -0.2812 0.081 Uiso 0.46 1 calc PR A 2
H7C H 0.2625 0.0046 -0.2059 0.081 Uiso 0.46 1 calc PR A 2
C8 C 0.1430(4) 0.1414(5) -0.0035(4) 0.0481(10) Uani 0.46 1 d PU A 2
H8A H 0.1417 0.1759 0.0788 0.072 Uiso 0.46 1 calc PR A 2
H8B H 0.1083 0.0458 0.0272 0.072 Uiso 0.46 1 calc PR A 2
H8C H 0.0786 0.1939 -0.0477 0.072 Uiso 0.46 1 calc PR A 2
C9 C 0.3499(5) 0.3039(3) -0.1631(5) 0.0477(10) Uani 0.46 1 d PU A 2
H9A H 0.3520 0.3414 -0.0837 0.071 Uiso 0.46 1 calc PR A 2
H9B H 0.2816 0.3532 -0.2045 0.071 Uiso 0.46 1 calc PR A 2
H9C H 0.4486 0.3132 -0.2351 0.071 Uiso 0.46 1 calc PR A 2
K K 0.0000 0.5000 0.5000 0.02670(14) Uani 1 2 d S . .
O1 O 0.22613(13) 0.64372(12) 0.26339(13) 0.0344(3) Uani 1 1 d . . .
O2 O 0.22110(13) 0.35966(12) 0.33188(13) 0.0347(3) Uani 1 1 d . . .
O3 O 0.02547(13) 0.22795(11) 0.60394(14) 0.0347(3) Uani 1 1 d . . .
O4 O -0.16367(18) 0.43299(17) 0.35319(18) 0.0612(4) Uani 1 1 d . C .
C11 C 0.1903(2) 0.7722(2) 0.1974(2) 0.0462(5) Uani 1 1 d . . .
H111 H 0.128(2) 0.763(2) 0.144(2) 0.048(6) Uiso 1 1 d . . .
H112 H 0.278(3) 0.820(2) 0.135(2) 0.051(6) Uiso 1 1 d . . .
C12 C 0.3050(2) 0.5668(2) 0.1640(2) 0.0396(5) Uani 1 1 d . . .
H121 H 0.390(2) 0.618(2) 0.094(2) 0.047(6) Uiso 1 1 d . . .
H122 H 0.245(2) 0.543(2) 0.114(2) 0.036(5) Uiso 1 1 d . . .
C13 C 0.3494(2) 0.4412(2) 0.2414(2) 0.0375(4) Uani 1 1 d . . .
H131 H 0.403(2) 0.465(2) 0.299(2) 0.038(5) Uiso 1 1 d . . .
H132 H 0.420(2) 0.389(2) 0.174(2) 0.047(6) Uiso 1 1 d . . .
C14 C 0.2544(2) 0.2421(2) 0.4168(2) 0.0397(4) Uani 1 1 d . . .
H141 H 0.300(2) 0.270(2) 0.478(2) 0.040(5) Uiso 1 1 d . . .
H142 H 0.324(2) 0.193(2) 0.359(2) 0.047(6) Uiso 1 1 d . . .
C15 C 0.1158(2) 0.15841(19) 0.5017(2) 0.0416(5) Uani 1 1 d . . .
H151 H 0.065(2) 0.144(2) 0.440(2) 0.048(6) Uiso 1 1 d . . .
H152 H 0.138(2) 0.068(2) 0.550(2) 0.048(6) Uiso 1 1 d . . .
C16 C -0.1098(2) 0.15428(19) 0.6899(3) 0.0451(5) Uani 1 1 d . . .
H161 H -0.089(2) 0.064(2) 0.733(2) 0.049(6) Uiso 1 1 d . . .
H162 H -0.172(3) 0.147(2) 0.635(2) 0.050(6) Uiso 1 1 d . . .
C41 C -0.3044(3) 0.3643(3) 0.4196(3) 0.0577(6) Uani 1 1 d . C .
H41A H -0.3819 0.4259 0.4071 0.069 Uiso 1 1 calc R . .
H41B H -0.3249 0.3307 0.5223 0.069 Uiso 1 1 calc R . .
C42 C -0.3004(3) 0.2482(3) 0.3494(3) 0.0669(7) Uani 1 1 d . . .
H42A H -0.3996 0.2187 0.3566 0.080 Uiso 1 1 calc R B 1
H42B H -0.2515 0.1700 0.3871 0.080 Uiso 1 1 calc R B 1
C43 C -0.2061(6) 0.3212(6) 0.1963(5) 0.0665(13) Uani 0.62 1 d P C 1
H43A H -0.1592 0.2551 0.1381 0.080 Uiso 0.62 1 calc PR C 1
H43B H -0.2663 0.3800 0.1499 0.080 Uiso 0.62 1 calc PR C 1
C43' C -0.1646(9) 0.2551(8) 0.2327(9) 0.0617(19) Uani 0.38 1 d P C 2
H43C H -0.1820 0.2480 0.1454 0.074 Uiso 0.38 1 calc PR C 2
H43D H -0.1001 0.1827 0.2541 0.074 Uiso 0.38 1 calc PR C 2
C44 C -0.0955(3) 0.4019(3) 0.2180(3) 0.0648(7) Uani 1 1 d . . .
H44A H -0.0075 0.3495 0.2155 0.078 Uiso 1 1 calc R C 1
H44B H -0.0652 0.4860 0.1433 0.078 Uiso 1 1 calc R C 1

loop_
_atom_site_aniso_label
_atom_site_aniso_U_11
_atom_site_aniso_U_22
_atom_site_aniso_U_33
_atom_site_aniso_U_23
_atom_site_aniso_U_13
_atom_site_aniso_U_12
Ga 0.0329(4) 0.0255(4) 0.0229(2) -0.0078(3) -0.0058(2) 0.0004(2)
N1 0.0240(19) 0.0209(18) 0.0248(12) -0.0034(9) -0.0068(14) -0.0012(11)
N2 0.0254(19) 0.0213(17) 0.0259(12) -0.0031(9) -0.0070(13) -0.0001(10)
C1 0.040(3) 0.016(3) 0.0266(17) -0.0054(19) -0.0136(18) 0.0001(12)
C2 0.0260(18) 0.0180(16) 0.0295(14) -0.0084(13) -0.0059(11) -0.0002(11)
C31 0.0255(19) 0.0272(19) 0.0368(13) 0.0006(11) -0.0108(12) -0.0008(10)
C4 0.057(3) 0.054(2) 0.060(2) -0.0172(18) -0.0206(18) 0.0320(18)
C5 0.047(2) 0.0345(18) 0.0411(14) 0.0097(11) -0.0198(13) -0.0068(14)
C6 0.0356(19) 0.041(2) 0.084(3) 0.0092(17) -0.0354(19) -0.0078(14)
C32 0.0327(16) 0.0222(15) 0.0363(19) 0.0019(13) -0.0129(13) -0.0004(12)
C7 0.078(3) 0.049(2) 0.052(2) -0.011(2) -0.045(2) 0.014(3)
C8 0.0251(14) 0.060(3) 0.052(2) 0.0102(19) -0.0171(14) 0.0014(15)
C9 0.053(2) 0.0245(14) 0.061(3) 0.0116(15) -0.026(2) -0.0047(15)
K 0.0276(3) 0.0184(2) 0.0302(3) -0.0038(2) -0.0059(2) -0.0036(2)
O1 0.0313(7) 0.0300(6) 0.0332(7) 0.0023(5) -0.0056(5) -0.0029(5)
O2 0.0295(6) 0.0327(7) 0.0391(7) -0.0044(5) -0.0104(5) 0.0004(5)
O3 0.0339(7) 0.0191(6) 0.0459(7) -0.0016(5) -0.0103(6) -0.0040(5)
O4 0.0558(10) 0.0706(11) 0.0702(11) -0.0306(9) -0.0286(9) -0.0079(8)
C11 0.0375(11) 0.0348(11) 0.0492(13) 0.0171(9) -0.0088(10) -0.0083(9)
C12 0.0306(10) 0.0493(12) 0.0312(10) -0.0031(9) -0.0039(8) -0.0084(9)
C13 0.0266(9) 0.0441(11) 0.0394(11) -0.0147(9) -0.0051(8) -0.0002(8)
C14 0.0417(11) 0.0370(11) 0.0420(11) -0.0118(9) -0.0157(9) 0.0136(9)
C15 0.0514(12) 0.0242(9) 0.0525(12) -0.0101(9) -0.0214(10) 0.0053(8)
C16 0.0367(11) 0.0215(9) 0.0673(15) 0.0085(9) -0.0160(10) -0.0091(8)
C41 0.0469(13) 0.0659(15) 0.0715(16) -0.0300(13) -0.0263(12) 0.0090(11)
C42 0.0553(15) 0.0657(16) 0.091(2) -0.0361(15) -0.0281(14) 0.0010(12)
C43 0.075(3) 0.079(4) 0.061(3) -0.033(3) -0.033(2) 0.008(3)
C43' 0.067(5) 0.054(5) 0.070(5) -0.027(4) -0.021(4) -0.004(4)
C44 0.0665(17) 0.0701(17) 0.0562(15) -0.0155(13) -0.0177(13) -0.0060(13)

loop_
_atom_type_symbol
_atom_type_description
_atom_type_scat_dispersion_real
_atom_type_scat_dispersion_imag
_atom_type_scat_source
C C 0.0033 0.0016 'International Tables Vol C Tables 4.2.6.8 and 6.1.1.4'
H H 0.0000 0.0000 'International Tables Vol C Tables 4.2.6.8 and 6.1.1.4'
N N 0.0061 0.0033 'International Tables Vol C Tables 4.2.6.8 and 6.1.1.4'
O O 0.0106 0.0060 'International Tables Vol C Tables 4.2.6.8 and 6.1.1.4'
K K 0.2009 0.2494 'International Tables Vol C Tables 4.2.6.8 and 6.1.1.4'
Ga Ga 0.2307 1.6083 'International Tables Vol C Tables 4.2.6.8 and 6.1.1.4'

loop_
_geom_angle_atom_site_label_1
_geom_angle_atom_site_label_2
_geom_angle_atom_site_label_3
_geom_angle
_geom_angle_site_symmetry_1
_geom_angle_site_symmetry_3
C1 Ga C2 153.5(8) 2_655 .
C1 Ga N1 36.4(7) 2_655 2_655
C2 Ga N1 119.4(2) . 2_655
C1 Ga N2 34.8(5) 2_655 2_655
C2 Ga N2 121.3(3) . 2_655
N1 Ga N2 2.2(5) 2_655 2_655
C1 Ga N1 115.7(7) 2_655 .
C2 Ga N1 39.6(2) . .
N1 Ga N1 79.97(10) 2_655 .
N2 Ga N1 81.8(3) 2_655 .
C1 Ga N2 122.1(6) 2_655 .
C2 Ga N2 32.9(3) . .
N1 Ga N2 86.6(3) 2_655 .
N2 Ga N2 88.46(9) 2_655 .
N1 Ga N2 6.7(3) . .
C1 Ga Ga 78.9(6) 2_655 2_655
C2 Ga Ga 76.5(2) . 2_655
N1 Ga Ga 42.91(15) 2_655 2_655
N2 Ga Ga 44.78(17) 2_655 2_655
N1 Ga Ga 37.06(15) . 2_655
N2 Ga Ga 43.68(15) . 2_655
C1 Ga H2 165.8(15) 2_655 .
C2 Ga H2 33.6(13) . .
N1 Ga H2 152.8(14) 2_655 .
N2 Ga H2 154.8(14) 2_655 .
N1 Ga H2 73.2(14) . .
N2 Ga H2 66.5(14) . .
Ga Ga H2 110.1(14) 2_655 .
C1 N1 C2 136.5(3) . .
C1 N1 C31 116.4(6) . .
C2 N1 C31 107.1(5) . .
C1 N1 C32 119.6(7) . .
C2 N1 C32 103.9(6) . .
C31 N1 C32 4.7(4) . .
C1 N1 Ga 13.3(2) . 2_655
C2 N1 Ga 123.3(2) . 2_655
C31 N1 Ga 129.6(5) . 2_655
C32 N1 Ga 132.6(6) . 2_655
C1 N1 Ga 113.1(3) . .
C2 N1 Ga 23.39(18) . .
C31 N1 Ga 130.4(5) . .
C32 N1 Ga 127.3(6) . .
Ga N1 Ga 100.03(10) 2_655 .
C31 N2 C2 122.4(7) . .
C31 N2 C32 6.0(6) . .
C2 N2 C32 118.2(5) . .
C31 N2 C1 114.4(7) . .
C2 N2 C1 122.8(3) . .
C32 N2 C1 118.9(5) . .
C31 N2 Ga 125.4(7) . 2_655
C2 N2 Ga 112.1(2) . 2_655
C32 N2 Ga 129.7(5) . 2_655
C1 N2 Ga 11.1(2) . 2_655
C31 N2 Ga 142.7(7) . .
C2 N2 Ga 20.57(18) . .
C32 N2 Ga 138.8(5) . .
C1 N2 Ga 102.3(2) . .
Ga N2 Ga 91.54(9) 2_655 .
Ga C1 N1 130.3(9) 2_655 .
Ga C1 C2 16.6(5) 2_655 2_655
N1 C1 C2 115.5(5) . 2_655
Ga C1 N2 134.1(7) 2_655 .
N1 C1 N2 4.3(4) . .
C2 C1 N2 119.6(3) 2_655 .
Ga C1 H1 106(2) 2_655 .
N1 C1 H1 123(2) . .
C2 C1 H1 121.9(19) 2_655 .
N2 C1 H1 118(2) . .
Ga C2 N2 126.6(4) . .
Ga C2 C1 9.9(3) . 2_655
N2 C2 C1 117.5(3) . 2_655
Ga C2 N1 117.1(3) . .
N2 C2 N1 9.5(3) . .
C1 C2 N1 108.1(3) 2_655 .
Ga C2 H2 112(2) . .
N2 C2 H2 122(2) . .
C1 C2 H2 121(2) 2_655 .
N1 C2 H2 131(2) . .
N2 C31 N1 6.3(6) . .
N2 C31 C6 113.7(6) . .
N1 C31 C6 112.3(5) . .
N2 C31 C5 116.1(6) . .
N1 C31 C5 111.8(5) . .
C6 C31 C5 108.7(5) . .
N2 C31 C4 102.3(7) . .
N1 C31 C4 108.4(5) . .
C6 C31 C4 108.3(4) . .
C5 C31 C4 107.1(4) . .
C31 C4 H4A 109.5 . .
C31 C4 H4B 109.5 . .
H4A C4 H4B 109.5 . .
C31 C4 H4C 109.5 . .
H4A C4 H4C 109.5 . .
H4B C4 H4C 109.5 . .
C31 C5 H5A 109.5 . .
C31 C5 H5B 109.5 . .
H5A C5 H5B 109.5 . .
C31 C5 H5C 109.5 . .
H5A C5 H5C 109.5 . .
H5B C5 H5C 109.5 . .
C31 C6 H6A 109.5 . .
C31 C6 H6B 109.5 . .
H6A C6 H6B 109.5 . .
C31 C6 H6C 109.5 . .
H6A C6 H6C 109.5 . .
H6B C6 H6C 109.5 . .
N2 C32 C8 111.8(5) . .
N2 C32 C9 110.8(6) . .
C8 C32 C9 109.2(5) . .
N2 C32 C7 108.7(5) . .
C8 C32 C7 108.4(4) . .
C9 C32 C7 107.8(4) . .
N2 C32 N1 5.0(5) . .
C8 C32 N1 115.4(5) . .
C9 C32 N1 111.6(5) . .
C7 C32 N1 104.0(6) . .
C32 C7 H7A 109.5 . .
C32 C7 H7B 109.5 . .
H7A C7 H7B 109.5 . .
C32 C7 H7C 109.5 . .
H7A C7 H7C 109.5 . .
H7B C7 H7C 109.5 . .
C32 C8 H8A 109.5 . .
C32 C8 H8B 109.5 . .
H8A C8 H8B 109.5 . .
C32 C8 H8C 109.5 . .
H8A C8 H8C 109.5 . .
H8B C8 H8C 109.5 . .
C32 C9 H9A 109.5 . .
C32 C9 H9B 109.5 . .
H9A C9 H9B 109.5 . .
C32 C9 H9C 109.5 . .
H9A C9 H9C 109.5 . .
H9B C9 H9C 109.5 . .
O4 K O4 180.0 2_566 .
O4 K O3 90.24(5) 2_566 2_566
O4 K O3 89.76(5) . 2_566
O4 K O3 89.76(5) 2_566 .
O4 K O3 90.24(5) . .
O3 K O3 180.0 2_566 .
O4 K O1 96.06(5) 2_566 2_566
O4 K O1 83.94(5) . 2_566
O3 K O1 119.77(4) 2_566 2_566
O3 K O1 60.23(4) . 2_566
O4 K O1 83.94(5) 2_566 .
O4 K O1 96.06(5) . .
O3 K O1 60.23(4) 2_566 .
O3 K O1 119.77(4) . .
O1 K O1 180.00(5) 2_566 .
O4 K O2 84.55(5) 2_566 2_566
O4 K O2 95.45(5) . 2_566
O3 K O2 61.19(4) 2_566 2_566
O3 K O2 118.81(4) . 2_566
O1 K O2 59.98(4) 2_566 2_566
O1 K O2 120.02(4) . 2_566
O4 K O2 95.45(5) 2_566 .
O4 K O2 84.55(5) . .
O3 K O2 118.81(4) 2_566 .
O3 K O2 61.19(4) . .
O1 K O2 120.02(4) 2_566 .
O1 K O2 59.98(4) . .
O2 K O2 180.0 2_566 .
C12 O1 C11 112.58(15) . .
C12 O1 K 115.31(10) . .
C11 O1 K 115.73(11) . .
C14 O2 C13 112.11(15) . .
C14 O2 K 110.77(11) . .
C13 O2 K 114.39(10) . .
C15 O3 C16 112.39(15) . .
C15 O3 K 114.79(11) . .
C16 O3 K 114.88(11) . .
C44 O4 C41 109.15(17) . .
C44 O4 K 121.05(14) . .
C41 O4 K 123.29(14) . .
O1 C11 C16 108.45(17) . 2_566
O1 C11 H111 111.9(13) . .
C16 C11 H111 108.3(13) 2_566 .
O1 C11 H112 108.3(13) . .
C16 C11 H112 111.0(14) 2_566 .
H111 C11 H112 108.9(18) . .
O1 C12 C13 108.56(16) . .
O1 C12 H121 110.7(13) . .
C13 C12 H121 110.1(13) . .
O1 C12 H122 110.7(12) . .
C13 C12 H122 109.5(12) . .
H121 C12 H122 107.2(17) . .
O2 C13 C12 108.96(15) . .
O2 C13 H131 109.0(12) . .
C12 C13 H131 109.7(11) . .
O2 C13 H132 111.4(12) . .
C12 C13 H132 111.8(12) . .
H131 C13 H132 105.9(16) . .
O2 C14 C15 108.73(17) . .
O2 C14 H141 108.9(12) . .
C15 C14 H141 111.1(12) . .
O2 C14 H142 110.0(13) . .
C15 C14 H142 111.4(14) . .
H141 C14 H142 106.7(17) . .
O3 C15 C14 108.88(16) . .
O3 C15 H151 109.6(13) . .
C14 C15 H151 109.5(13) . .
O3 C15 H152 109.9(12) . .
C14 C15 H152 110.5(12) . .
H151 C15 H152 108.5(17) . .
O3 C16 C11 108.60(17) . 2_566
O3 C16 H161 108.7(12) . .
C11 C16 H161 109.7(13) 2_566 .
O3 C16 H162 111.8(13) . .
C11 C16 H162 108.0(13) 2_566 .
H161 C16 H162 110.0(18) . .
O4 C41 C42 106.29(19) . .
O4 C41 H41A 110.5 . .
C42 C41 H41A 110.5 . .
O4 C41 H41B 110.5 . .
C42 C41 H41B 110.5 . .
H41A C41 H41B 108.7 . .
C43' C42 C41 110.2(4) . .
C43' C42 C43 33.1(3) . .
C41 C42 C43 97.8(3) . .
C43' C42 H42A 128.2 . .
C41 C42 H42A 112.2 . .
C43 C42 H42A 112.2 . .
C43' C42 H42B 79.2 . .
C41 C42 H42B 112.2 . .
C43 C42 H42B 112.2 . .
H42A C42 H42B 109.8 . .
C44 C43 C42 103.0(3) . .
C44 C43 H43A 111.2 . .
C42 C43 H43A 111.2 . .
C44 C43 H43B 111.2 . .
C42 C43 H43B 111.2 . .
H43A C43 H43B 109.1 . .
C42 C43' C44 102.3(5) . .
C42 C43' H43C 111.3 . .
C44 C43' H43C 111.3 . .
C42 C43' H43D 111.3 . .
C44 C43' H43D 111.3 . .
H43C C43' H43D 109.2 . .
O4 C44 C43 106.1(3) . .
O4 C44 C43' 104.9(3) . .
C43 C44 C43' 32.1(3) . .
O4 C44 H44A 110.5 . .
C43 C44 H44A 110.5 . .
C43' C44 H44A 81.7 . .
O4 C44 H44B 110.5 . .
C43 C44 H44B 110.5 . .
C43' C44 H44B 135.8 . .
H44A C44 H44B 108.7 . .

loop_
_geom_bond_atom_site_label_1
_geom_bond_atom_site_label_2
_geom_bond_distance
_geom_bond_site_symmetry_2
Ga C1 0.531(4) 2_655
Ga C2 0.885(4) .
Ga N1 1.757(6) 2_655
Ga N2 1.984(6) 2_655
Ga N1 1.985(6) .
Ga N2 2.023(5) .
Ga Ga 2.8710(13) 2_655
Ga H2 1.44(3) .
N1 C1 1.367(8) .
N1 C2 1.419(7) .
N1 C31 1.463(3) .
N1 C32 1.658(4) .
N1 Ga 1.757(6) 2_655
N2 C31 1.278(4) .
N2 C2 1.367(8) .
N2 C32 1.462(3) .
N2 C1 1.577(6) .
N2 Ga 1.984(6) 2_655
C1 Ga 0.531(4) 2_655
C1 C2 1.380(6) 2_655
C1 H1 1.01(3) .
C2 C1 1.380(6) 2_655
C2 H2 0.86(3) .
C31 C6 1.523(5) .
C31 C5 1.524(5) .
C31 C4 1.536(9) .
C4 H4A 0.9800 .
C4 H4B 0.9800 .
C4 H4C 0.9800 .
C5 H5A 0.9800 .
C5 H5B 0.9800 .
C5 H5C 0.9800 .
C6 H6A 0.9800 .
C6 H6B 0.9800 .
C6 H6C 0.9800 .
C32 C8 1.523(5) .
C32 C9 1.523(4) .
C32 C7 1.536(9) .
C7 H7A 0.9800 .
C7 H7B 0.9800 .
C7 H7C 0.9800 .
C8 H8A 0.9800 .
C8 H8B 0.9800 .
C8 H8C 0.9800 .
C9 H9A 0.9800 .
C9 H9B 0.9800 .
C9 H9C 0.9800 .
K O4 2.7304(16) 2_566
K O4 2.7304(16) .
K O3 2.7702(13) 2_566
K O3 2.7702(13) .
K O1 2.7965(15) 2_566
K O1 2.7965(15) .
K O2 2.8180(14) 2_566
K O2 2.8180(14) .
O1 C12 1.417(2) .
O1 C11 1.427(2) .
O2 C14 1.421(2) .
O2 C13 1.422(2) .
O3 C15 1.421(2) .
O3 C16 1.424(2) .
O4 C44 1.420(3) .
O4 C41 1.420(3) .
C11 C16 1.491(3) 2_566
C11 H111 0.97(2) .
C11 H112 0.94(2) .
C12 C13 1.489(3) .
C12 H121 0.96(2) .
C12 H122 0.97(2) .
C13 H131 0.98(2) .
C13 H132 1.02(2) .
C14 C15 1.490(3) .
C14 H141 0.98(2) .
C14 H142 0.94(2) .
C15 H151 0.97(2) .
C15 H152 1.00(2) .
C16 C11 1.491(3) 2_566
C16 H161 0.98(2) .
C16 H162 0.98(2) .
C41 C42 1.499(3) .
C41 H41A 0.9900 .
C41 H41B 0.9900 .
C42 C43' 1.435(8) .
C42 C43 1.553(6) .
C42 H42A 0.9900 .
C42 H42B 0.9900 .
C43 C44 1.471(5) .
C43 H43A 0.9900 .
C43 H43B 0.9900 .
C43' C44 1.602(8) .
C43' H43C 0.9900 .
C43' H43D 0.9900 .
C44 H44A 0.9900 .
C44 H44B 0.9900 .
